data_2202482
loop_
_publ_author_name
'Sundari Bhaskaran'
'S. Selvanayagam'
'V. Rajakannan'
'D. Velmurugan'
'K. Ravikumar'
'A. Mohammed Abdul Rasheed'
'P. Rajakumar'

_publ_section_title
34,35-Dimethyl-13,20-dioxa-10,23-diaza-3,30-dithiapentacyclo[30.4.0.0^4,9^.0^14,19^.0^24,29^]hexatriconta-1(36),4,6,8,14,16,18,24,26,28,32,34-dodecane-11,22-dione
_journal_issue 9
_journal_name_full 'Acta Crystallographica Section E'
_journal_page_first o1304
_journal_page_last o1306
_journal_paper_doi 10.1107/S160053680301660X
_journal_volume 59
_journal_year 2003
_chemical_formula_iupac 'C32 H30 N2 O4 S2'
_chemical_formula_moiety 'C32 H30 N2 O4 S2'
_chemical_formula_sum 'C32 H30 N2 O4 S2'
_chemical_formula_weight 570.70
_chemical_name_systematic
;
34,35-Dimethyl-13,20-dioxa-10,23-diaza-3,30-
dithiapentacyclo[30.4.0.0^4,9^.0^14,19^.0^24,29^]hexatriconta-
1(36),4,6,8,14,16,18,24,26,28,32,34-dodecane-11,22-dione
;
_space_group_IT_number 2
_symmetry_cell_setting triclinic
_symmetry_space_group_name_Hall '-P 1'
_symmetry_space_group_name_H-M 'P -1'
_atom_sites_solution_hydrogens geom
_atom_sites_solution_primary direct
_atom_sites_solution_secondary difmap
_audit_creation_method SHELXL97
_cell_angle_alpha 65.0650(10)
_cell_angle_beta 84.7010(10)
_cell_angle_gamma 76.5220(10)
_cell_formula_units_Z 2
_cell_length_a 8.5860(7)
_cell_length_b 12.9090(10)
_cell_length_c 14.7552(11)
_cell_measurement_reflns_used 2732
_cell_measurement_temperature 293(2)
_cell_measurement_theta_max 26.30
_cell_measurement_theta_min 2.69
_cell_volume 1442.1(2)
_computing_cell_refinement 'SAINT (Bruker, 2001)'
_computing_data_collection 'SMART (Bruker, 2001)'
_computing_data_reduction SAINT
_computing_molecular_graphics
;
'ORTEP-3 (Farrugia, 1997) and PLATON (Spek, 1990)'
;
_computing_publication_material 'SHELXL97 and PARST (Nardelli, 1995)'
_computing_structure_refinement 'SHELXL97 (Sheldrick, 1997)'
_computing_structure_solution 'SHELXS97 (Sheldrick, 1997)'
_diffrn_ambient_temperature 293(2)
_diffrn_measured_fraction_theta_full 0.986
_diffrn_measured_fraction_theta_max 0.915
_diffrn_measurement_device 'Bruker SMART APEX'
_diffrn_measurement_device_type 'CCD Area Detector'
_diffrn_measurement_method \w
_diffrn_radiation_monochromator graphite
_diffrn_radiation_source 'fine-focus sealed tube'
_diffrn_radiation_type MoK\a
_diffrn_radiation_wavelength 0.71073
_diffrn_reflns_av_R_equivalents 0.0174
_diffrn_reflns_av_sigmaI/netI 0.0397
_diffrn_reflns_limit_h_max 11
_diffrn_reflns_limit_h_min -10
_diffrn_reflns_limit_k_max 13
_diffrn_reflns_limit_k_min -17
_diffrn_reflns_limit_l_max 18
_diffrn_reflns_limit_l_min -19
_diffrn_reflns_number 9187
_diffrn_reflns_theta_full 25.00
_diffrn_reflns_theta_max 28.02
_diffrn_reflns_theta_min 1.52
_diffrn_standards_decay_% 0
_diffrn_standards_number 0
_exptl_absorpt_coefficient_mu 0.225
_exptl_absorpt_correction_type none
_exptl_crystal_colour colourless
_exptl_crystal_density_diffrn 1.314
_exptl_crystal_density_meas ?
_exptl_crystal_density_method 'not measured'
_exptl_crystal_description needle
_exptl_crystal_F_000 600
_exptl_crystal_size_max 0.25
_exptl_crystal_size_mid 0.19
_exptl_crystal_size_min 0.14
_refine_diff_density_max 0.271
_refine_diff_density_min -0.194
_refine_ls_extinction_method none
_refine_ls_goodness_of_fit_ref 1.005
_refine_ls_hydrogen_treatment constr
_refine_ls_matrix_type full
_refine_ls_number_parameters 363
_refine_ls_number_reflns 6389
_refine_ls_number_restraints 0
_refine_ls_restrained_S_all 1.005
_refine_ls_R_factor_all 0.0705
_refine_ls_R_factor_gt 0.0503
_refine_ls_shift/su_max <0.001
_refine_ls_shift/su_mean <0.001
_refine_ls_structure_factor_coef Fsqd
_refine_ls_weighting_details 'calc w = 1/[\s^2^(Fo^2^)+(0.0775P)^2^+0.1322P] where P = (Fo^2^+2Fc^2^)/3'
_refine_ls_weighting_scheme calc
_refine_ls_wR_factor_gt 0.1282
_refine_ls_wR_factor_ref 0.1420
_reflns_number_gt 4720
_reflns_number_total 6389
_reflns_threshold_expression I>2\s(I)
_cod_data_source_file ci6249.cif
_cod_data_source_block I
_cod_depositor_comments
;
The following automatic conversions were performed:
'_symmetry_cell_setting' value 'Triclinic' changed to 'triclinic'
according to '/home/saulius/struct/CIF-dictionaries/cif_core.dic'
dictionary named 'cif_core.dic' version 2.4.1 from 2010-06-29.

Automatic conversion script
Id: cif_fix_enum 1527 2010-12-29 10:47:43Z saulius 

The following automatic conversions were performed:

'_symmetry_cell_setting' value 'Triclinic' changed to 'triclinic'
according to /home/saulius/struct/CIF-dictionaries/cif_core.dic
dictionary named 'cif_core.dic' version 2.4.1 from 2010-06-29.

Automatic conversion script
Id: cif_fix_values 1715 2011-07-08 13:25:40Z adriana 

The following automatic conversions were performed:

'_exptl_crystal_density_meas' value 'none' was changed to '?' - the
value is perceived as not measured.

Automatic conversion script
Id: cif_fix_values 3008 2015-01-20 13:52:24Z robertas 
;
_cod_database_code 2202482
_cod_database_fobs_code 2202482

loop_
_symmetry_equiv_pos_as_xyz
'x, y, z'
'-x, -y, -z'

loop_
_atom_site_label
_atom_site_fract_x
_atom_site_fract_y
_atom_site_fract_z
_atom_site_U_iso_or_equiv
_atom_site_adp_type
_atom_site_calc_flag
_atom_site_refinement_flags
_atom_site_occupancy
_atom_site_disorder_assembly
_atom_site_disorder_group
_atom_site_type_symbol
S1 0.60471(6) 0.67242(5) 0.02648(4) 0.05294(17) Uani d . 1 . . S
S2 0.08240(6) 0.93075(5) 0.13042(4) 0.05350(17) Uani d . 1 . . S
C1 0.4526(2) 0.78974(19) 0.03959(16) 0.0467(5) Uani d . 1 . . C
H1A 0.4292 0.8538 -0.0258 0.056 Uiso calc R 1 . . H
H1B 0.3551 0.7615 0.0643 0.056 Uiso calc R 1 . . H
C2 0.5013(2) 0.83511(16) 0.10914(14) 0.0392(4) Uani d . 1 . . C
C3 0.6357(2) 0.77888(17) 0.17014(15) 0.0416(4) Uani d . 1 . . C
H3 0.7012 0.7131 0.1652 0.050 Uiso calc R 1 . . H
C4 0.6772(2) 0.81622(17) 0.23832(15) 0.0433(5) Uani d . 1 . . C
C5 0.5842(3) 0.91729(19) 0.24357(16) 0.0485(5) Uani d . 1 . . C
C6 0.4517(2) 0.97501(17) 0.18100(16) 0.0466(5) Uani d . 1 . . C
H6 0.3905 1.0438 0.1829 0.056 Uiso calc R 1 . . H
C7 0.4055(2) 0.93539(16) 0.11571(14) 0.0414(4) Uani d . 1 . . C
C8 0.2493(2) 0.99691(18) 0.06072(15) 0.0483(5) Uani d . 1 . . C
H8A 0.2577 0.9936 -0.0040 0.058 Uiso calc R 1 . . H
H8B 0.2271 1.0786 0.0497 0.058 Uiso calc R 1 . . H
C9 0.0967(3) 0.95085(19) 0.24072(17) 0.0507(5) Uani d . 1 . . C
C10 0.0263(3) 1.0583(2) 0.2429(2) 0.0695(7) Uani d . 1 . . C
H10 -0.0344 1.1160 0.1883 0.083 Uiso calc R 1 . . H
C11 0.0441(4) 1.0810(3) 0.3230(3) 0.0855(9) Uani d . 1 . . C
H11 -0.0025 1.1539 0.3226 0.103 Uiso calc R 1 . . H
C12 0.1312(4) 0.9956(3) 0.4042(2) 0.0824(9) Uani d . 1 . . C
H12 0.1442 1.0114 0.4587 0.099 Uiso calc R 1 . . H
C13 0.2001(3) 0.8863(2) 0.40665(19) 0.0662(7) Uani d . 1 . . C
H13 0.2568 0.8287 0.4630 0.079 Uiso calc R 1 . . H
C14 0.1844(3) 0.86299(18) 0.32448(16) 0.0491(5) Uani d . 1 . . C
N15 0.2544(2) 0.75511(14) 0.32130(12) 0.0475(4) Uani d . 1 . . N
H15 0.2183 0.7426 0.2752 0.057 Uiso calc R 1 . . H
C16 0.3702(3) 0.66797(18) 0.37988(15) 0.0508(5) Uani d . 1 . . C
O17 0.4287(3) 0.66545(15) 0.45288(13) 0.0820(6) Uani d . 1 . . O
C18 0.4319(3) 0.57131(18) 0.34594(16) 0.0497(5) Uani d . 1 . . C
H18A 0.5376 0.5780 0.3178 0.060 Uiso calc R 1 . . H
H18B 0.4431 0.4970 0.4038 0.060 Uiso calc R 1 . . H
O19 0.33351(17) 0.57054(12) 0.27396(10) 0.0470(3) Uani d . 1 . . O
C20 0.2054(2) 0.51742(16) 0.30795(14) 0.0413(4) Uani d . 1 . . C
C21 0.1652(3) 0.4608(2) 0.40622(16) 0.0557(6) Uani d . 1 . . C
H21 0.2265 0.4572 0.4566 0.067 Uiso calc R 1 . . H
C22 0.0342(3) 0.4091(2) 0.43072(17) 0.0627(6) Uani d . 1 . . C
H22 0.0089 0.3701 0.4975 0.075 Uiso calc R 1 . . H
C23 -0.0582(3) 0.4149(2) 0.35747(17) 0.0575(6) Uani d . 1 . . C
H23 -0.1463 0.3802 0.3744 0.069 Uiso calc R 1 . . H
C24 -0.0203(3) 0.47248(19) 0.25805(16) 0.0505(5) Uani d . 1 . . C
H24 -0.0839 0.4775 0.2080 0.061 Uiso calc R 1 . . H
C25 0.1114(2) 0.52226(17) 0.23332(14) 0.0412(4) Uani d . 1 . . C
O26 0.16260(17) 0.57847(13) 0.13746(10) 0.0507(4) Uani d . 1 . . O
C27 0.0718(3) 0.5832(2) 0.05983(15) 0.0510(5) Uani d . 1 . . C
H27A -0.0320 0.6351 0.0550 0.061 Uiso calc R 1 . . H
H27B 0.0546 0.5059 0.0754 0.061 Uiso calc R 1 . . H
C28 0.1565(2) 0.62643(17) -0.03845(14) 0.0421(4) Uani d . 1 . . C
O29 0.08272(18) 0.65581(14) -0.11488(10) 0.0581(4) Uani d . 1 . . O
N30 0.3118(2) 0.62704(15) -0.03374(12) 0.0455(4) Uani d . 1 . . N
H30 0.3507 0.6022 0.0252 0.055 Uiso calc R 1 . . H
C31 0.4183(2) 0.66316(17) -0.11314(15) 0.0436(5) Uani d . 1 . . C
C32 0.3918(3) 0.6734(2) -0.20816(16) 0.0547(6) Uani d . 1 . . C
H32 0.2979 0.6583 -0.2219 0.066 Uiso calc R 1 . . H
C33 0.5030(3) 0.7056(2) -0.28215(18) 0.0617(6) Uani d . 1 . . C
H33 0.4835 0.7123 -0.3456 0.074 Uiso calc R 1 . . H
C34 0.6425(3) 0.7278(2) -0.26367(19) 0.0618(6) Uani d . 1 . . C
H34 0.7173 0.7490 -0.3142 0.074 Uiso calc R 1 . . H
C35 0.6718(3) 0.71883(19) -0.17000(18) 0.0548(6) Uani d . 1 . . C
H35 0.7665 0.7339 -0.1575 0.066 Uiso calc R 1 . . H
C36 0.5596(2) 0.68718(17) -0.09389(16) 0.0451(5) Uani d . 1 . . C
C37 0.8168(3) 0.7444(2) 0.30775(18) 0.0604(6) Uani d . 1 . . C
H37A 0.8817 0.7948 0.3096 0.091 Uiso calc R 1 . . H
H37B 0.8797 0.6887 0.2844 0.091 Uiso calc R 1 . . H
H37C 0.7782 0.7038 0.3737 0.091 Uiso calc R 1 . . H
C38 0.6196(3) 0.9619(3) 0.3170(2) 0.0765(8) Uani d . 1 . . C
H38A 0.5424 1.0324 0.3087 0.115 Uiso calc R 1 . . H
H38B 0.7251 0.9779 0.3053 0.115 Uiso calc R 1 . . H
H38C 0.6137 0.9039 0.3838 0.115 Uiso calc R 1 . . H

loop_
_atom_site_aniso_label
_atom_site_aniso_U_11
_atom_site_aniso_U_22
_atom_site_aniso_U_33
_atom_site_aniso_U_12
_atom_site_aniso_U_13
_atom_site_aniso_U_23
S1 0.0410(3) 0.0567(3) 0.0654(4) 0.0006(2) -0.0130(3) -0.0324(3)
S2 0.0388(3) 0.0532(3) 0.0536(3) -0.0059(2) -0.0082(2) -0.0082(3)
C1 0.0381(11) 0.0512(12) 0.0489(12) -0.0037(9) -0.0033(9) -0.0213(10)
C2 0.0362(10) 0.0388(10) 0.0390(10) -0.0115(8) 0.0018(8) -0.0111(8)
C3 0.0360(10) 0.0376(10) 0.0466(11) -0.0053(8) -0.0009(8) -0.0141(9)
C4 0.0362(10) 0.0445(11) 0.0454(11) -0.0109(8) -0.0020(9) -0.0135(9)
C5 0.0451(12) 0.0497(12) 0.0548(12) -0.0153(9) 0.0020(10) -0.0232(10)
C6 0.0434(11) 0.0368(11) 0.0571(12) -0.0077(9) 0.0024(10) -0.0179(9)
C7 0.0373(10) 0.0362(10) 0.0414(10) -0.0085(8) 0.0014(8) -0.0071(8)
C8 0.0440(11) 0.0403(11) 0.0448(11) -0.0021(9) -0.0034(9) -0.0054(9)
C9 0.0421(11) 0.0439(12) 0.0560(13) -0.0093(9) 0.0073(10) -0.0125(10)
C10 0.0582(15) 0.0526(15) 0.0838(19) -0.0042(11) 0.0164(13) -0.0222(14)
C11 0.088(2) 0.0618(18) 0.108(3) -0.0139(16) 0.0322(19) -0.0442(19)
C12 0.097(2) 0.086(2) 0.087(2) -0.0350(18) 0.0329(18) -0.0551(19)
C13 0.0782(18) 0.0689(17) 0.0557(14) -0.0253(14) 0.0100(13) -0.0267(13)
C14 0.0492(12) 0.0468(12) 0.0499(12) -0.0171(9) 0.0084(10) -0.0168(10)
N15 0.0551(11) 0.0420(10) 0.0431(9) -0.0107(8) -0.0110(8) -0.0132(8)
C16 0.0629(14) 0.0413(11) 0.0402(11) -0.0156(10) -0.0157(10) -0.0038(9)
O17 0.1222(16) 0.0571(11) 0.0632(11) -0.0074(10) -0.0494(11) -0.0179(9)
C18 0.0501(12) 0.0427(12) 0.0473(12) -0.0103(9) -0.0162(10) -0.0066(9)
O19 0.0533(9) 0.0450(8) 0.0407(7) -0.0150(6) -0.0087(6) -0.0117(6)
C20 0.0462(11) 0.0347(10) 0.0409(10) -0.0074(8) -0.0004(9) -0.0142(8)
C21 0.0666(15) 0.0595(14) 0.0411(12) -0.0201(11) -0.0045(11) -0.0164(10)
C22 0.0765(17) 0.0683(16) 0.0414(12) -0.0282(13) 0.0075(12) -0.0157(11)
C23 0.0606(14) 0.0642(15) 0.0531(13) -0.0273(12) 0.0108(11) -0.0241(11)
C24 0.0506(12) 0.0599(14) 0.0473(12) -0.0202(10) 0.0042(10) -0.0247(10)
C25 0.0465(11) 0.0393(10) 0.0373(10) -0.0089(8) 0.0017(8) -0.0158(8)
O26 0.0545(9) 0.0641(10) 0.0377(7) -0.0268(7) -0.0012(6) -0.0176(7)
C27 0.0477(12) 0.0649(14) 0.0419(11) -0.0217(10) -0.0052(9) -0.0176(10)
C28 0.0457(11) 0.0408(11) 0.0400(10) -0.0138(8) -0.0041(9) -0.0137(9)
O29 0.0532(9) 0.0775(11) 0.0411(8) -0.0230(8) -0.0085(7) -0.0157(8)
N30 0.0453(10) 0.0541(10) 0.0372(9) -0.0156(8) -0.0056(7) -0.0152(8)
C31 0.0447(11) 0.0422(11) 0.0437(11) -0.0086(9) -0.0003(9) -0.0180(9)
C32 0.0581(14) 0.0620(14) 0.0491(12) -0.0169(11) -0.0002(11) -0.0256(11)
C33 0.0703(16) 0.0642(15) 0.0516(13) -0.0118(12) 0.0069(12) -0.0277(12)
C34 0.0617(15) 0.0554(14) 0.0653(15) -0.0115(11) 0.0222(12) -0.0270(12)
C35 0.0412(12) 0.0529(13) 0.0733(16) -0.0083(10) 0.0086(11) -0.0314(12)
C36 0.0399(11) 0.0405(11) 0.0561(12) -0.0031(8) -0.0021(9) -0.0235(10)
C37 0.0536(14) 0.0612(15) 0.0646(15) -0.0058(11) -0.0181(12) -0.0240(12)
C38 0.0702(18) 0.0828(19) 0.096(2) -0.0105(14) -0.0125(15) -0.0563(17)

loop_
_atom_type_symbol
_atom_type_description
_atom_type_scat_dispersion_real
_atom_type_scat_dispersion_imag
_atom_type_scat_source
C C 0.0033 0.0016 'International Tables Vol C Tables 4.2.6.8 and 6.1.1.4'
H H 0.0000 0.0000 'International Tables Vol C Tables 4.2.6.8 and 6.1.1.4'
N N 0.0061 0.0033 'International Tables Vol C Tables 4.2.6.8 and 6.1.1.4'
O O 0.0106 0.0060 'International Tables Vol C Tables 4.2.6.8 and 6.1.1.4'
S S 0.1246 0.1234 'International Tables Vol C Tables 4.2.6.8 and 6.1.1.4'

loop_
_geom_angle_atom_site_label_1
_geom_angle_atom_site_label_2
_geom_angle_atom_site_label_3
_geom_angle
C36 S1 C1 101.71(9)
C9 S2 C8 98.60(10)
C2 C1 S1 113.54(14)
C2 C1 H1A 108.9
S1 C1 H1A 108.9
C2 C1 H1B 108.9
S1 C1 H1B 108.9
H1A C1 H1B 107.7
C3 C2 C7 118.03(18)
C3 C2 C1 122.4(2)
C7 C2 C1 119.5(2)
C2 C3 C4 123.03(19)
C2 C3 H3 118.5
C4 C3 H3 118.5
C3 C4 C5 119.08(18)
C3 C4 C37 119.6(2)
C5 C4 C37 121.3(2)
C6 C5 C4 117.88(19)
C6 C5 C38 119.9(2)
C4 C5 C38 122.2(2)
C5 C6 C7 123.33(19)
C5 C6 H6 118.3
C7 C6 H6 118.3
C6 C7 C2 118.57(18)
C6 C7 C8 118.54(19)
C2 C7 C8 122.75(18)
C7 C8 S2 111.82(13)
C7 C8 H8A 109.3
S2 C8 H8A 109.3
C7 C8 H8B 109.3
S2 C8 H8B 109.3
H8A C8 H8B 107.9
C10 C9 C14 118.9(2)
C10 C9 S2 119.3(2)
C14 C9 S2 121.7(2)
C11 C10 C9 121.5(3)
C11 C10 H10 119.2
C9 C10 H10 119.2
C10 C11 C12 119.4(3)
C10 C11 H11 120.3
C12 C11 H11 120.3
C11 C12 C13 121.2(3)
C11 C12 H12 119.4
C13 C12 H12 119.4
C12 C13 C14 119.7(3)
C12 C13 H13 120.2
C14 C13 H13 120.2
C13 C14 N15 122.5(2)
C13 C14 C9 119.2(2)
N15 C14 C9 118.32(19)
C16 N15 C14 129.5(2)
C16 N15 H15 115.2
C14 N15 H15 115.2
O17 C16 N15 125.2(2)
O17 C16 C18 120.0(2)
N15 C16 C18 114.76(17)
O19 C18 C16 114.60(17)
O19 C18 H18A 108.6
C16 C18 H18A 108.6
O19 C18 H18B 108.6
C16 C18 H18B 108.6
H18A C18 H18B 107.6
C20 O19 C18 117.9(2)
O19 C20 C21 126.10(18)
O19 C20 C25 114.99(16)
C21 C20 C25 118.90(19)
C20 C21 C22 120.5(2)
C20 C21 H21 119.8
C22 C21 H21 119.8
C23 C22 C21 120.4(2)
C23 C22 H22 119.8
C21 C22 H22 119.8
C22 C23 C24 119.9(2)
C22 C23 H23 120.1
C24 C23 H23 120.1
C25 C24 C23 119.9(2)
C25 C24 H24 120.0
C23 C24 H24 120.0
O26 C25 C24 124.8(2)
O26 C25 C20 114.8(2)
C24 C25 C20 120.36(18)
C25 O26 C27 116.4(2)
O26 C27 C28 110.88(16)
O26 C27 H27A 109.5
C28 C27 H27A 109.5
O26 C27 H27B 109.5
C28 C27 H27B 109.5
H27A C27 H27B 108.1
O29 C28 N30 125.13(19)
O29 C28 C27 118.83(18)
N30 C28 C27 116.03(17)
C28 N30 C31 128.0(2)
C28 N30 H30 116.0
C31 N30 H30 116.0
C32 C31 C36 119.0(2)
C32 C31 N30 123.18(19)
C36 C31 N30 117.76(18)
C33 C32 C31 120.5(2)
C33 C32 H32 119.7
C31 C32 H32 119.7
C34 C33 C32 120.8(2)
C34 C33 H33 119.6
C32 C33 H33 119.6
C33 C34 C35 119.9(2)
C33 C34 H34 120.0
C35 C34 H34 120.0
C34 C35 C36 120.2(2)
C34 C35 H35 119.9
C36 C35 H35 119.9
C31 C36 C35 119.5(2)
C31 C36 S1 121.7(2)
C35 C36 S1 118.7(2)
C4 C37 H37A 109.5
C4 C37 H37B 109.5
H37A C37 H37B 109.5
C4 C37 H37C 109.5
H37A C37 H37C 109.5
H37B C37 H37C 109.5
C5 C38 H38A 109.5
C5 C38 H38B 109.5
H38A C38 H38B 109.5
C5 C38 H38C 109.5
H38A C38 H38C 109.5
H38B C38 H38C 109.5

loop_
_geom_bond_atom_site_label_1
_geom_bond_atom_site_label_2
_geom_bond_site_symmetry_2
_geom_bond_distance
_geom_bond_publ_flag
S1 C36 . 1.774(2) ?
S1 C1 . 1.821(2) ?
S2 C9 . 1.772(2) ?
S2 C8 . 1.844(2) ?
C1 C2 . 1.507(3) ?
C1 H1A . 0.97 ?
C1 H1B . 0.97 ?
C2 C3 . 1.385(3) ?
C2 C7 . 1.399(3) ?
C3 C4 . 1.388(3) ?
C3 H3 . 0.93 ?
C4 C5 . 1.391(3) ?
C4 C37 . 1.501(3) ?
C5 C6 . 1.386(3) ?
C5 C38 . 1.506(3) ?
C6 C7 . 1.388(3) ?
C6 H6 . 0.93 ?
C7 C8 . 1.500(3) ?
C8 H8A . 0.97 ?
C8 H8B . 0.97 ?
C9 C10 . 1.391(3) ?
C9 C14 . 1.405(3) ?
C10 C11 . 1.361(4) ?
C10 H10 . 0.93 ?
C11 C12 . 1.370(4) ?
C11 H11 . 0.93 ?
C12 C13 . 1.383(4) ?
C12 H12 . 0.93 ?
C13 C14 . 1.391(3) ?
C13 H13 . 0.93 ?
C14 N15 . 1.401(3) ?
N15 C16 . 1.348(3) ?
N15 H15 . 0.86 ?
C16 O17 . 1.215(2) ?
C16 C18 . 1.503(3) ?
C18 O19 . 1.421(2) ?
C18 H18A . 0.97 ?
C18 H18B . 0.97 ?
O19 C20 . 1.376(2) ?
C20 C21 . 1.374(3) ?
C20 C25 . 1.396(3) ?
C21 C22 . 1.383(3) ?
C21 H21 . 0.93 ?
C22 C23 . 1.365(3) ?
C22 H22 . 0.93 ?
C23 C24 . 1.384(3) ?
C23 H23 . 0.93 ?
C24 C25 . 1.375(3) ?
C24 H24 . 0.93 ?
C25 O26 . 1.374(2) ?
O26 C27 . 1.416(2) ?
C27 C28 . 1.502(3) ?
C27 H27A . 0.97 ?
C27 H27B . 0.97 ?
C28 O29 . 1.215(2) ?
C28 N30 . 1.343(2) ?
N30 C31 . 1.402(3) ?
N30 H30 . 0.86 ?
C31 C32 . 1.387(3) ?
C31 C36 . 1.401(3) ?
C32 C33 . 1.374(3) ?
C32 H32 . 0.93 ?
C33 C34 . 1.370(3) ?
C33 H33 . 0.93 ?
C34 C35 . 1.379(3) ?
C34 H34 . 0.93 ?
C35 C36 . 1.397(3) ?
C35 H35 . 0.93 ?
C37 H37A . 0.96 ?
C37 H37B . 0.96 ?
C37 H37C . 0.96 ?
C38 H38A . 0.96 ?
C38 H38B . 0.96 ?
C38 H38C . 0.96 ?

loop_
_geom_hbond_atom_site_label_D
_geom_hbond_atom_site_label_H
_geom_hbond_atom_site_label_A
_geom_hbond_site_symmetry_A
_geom_hbond_distance_DH
_geom_hbond_distance_HA
_geom_hbond_distance_DA
_geom_hbond_angle_DHA
N15 H15 S2 . 0.86 2.57 3.012(2) 113
N15 H15 O19 . 0.86 2.22 2.681(2) 114
N30 H30 S1 . 0.86 2.55 2.999(2) 113
N30 H30 O26 . 0.86 2.18 2.618(2) 111
C3 H3 S1 . 0.93 2.56 3.029(2) 112
C13 H13 O17 . 0.93 2.33 2.904(4) 120
C32 H32 O29 . 0.93 2.31 2.884(3) 119
C18 H18B O17 2_666 0.97 2.39 3.300(3) 157
C27 H27B O29 2_565 0.97 2.47 3.398(3) 161

loop_
_geom_torsion_atom_site_label_1
_geom_torsion_atom_site_label_2
_geom_torsion_atom_site_label_3
_geom_torsion_atom_site_label_4
_geom_torsion
C36 S1 C1 C2 -153.7(2)
S1 C1 C2 C3 -10.8(2)
S1 C1 C2 C7 171.40(14)
C7 C2 C3 C4 1.3(3)
C1 C2 C3 C4 -176.49(18)
C2 C3 C4 C5 -2.7(3)
C2 C3 C4 C37 174.7(2)
C3 C4 C5 C6 1.2(3)
C37 C4 C5 C6 -176.2(2)
C3 C4 C5 C38 178.7(2)
C37 C4 C5 C38 1.3(3)
C4 C5 C6 C7 1.7(3)
C38 C5 C6 C7 -175.9(2)
C5 C6 C7 C2 -3.0(3)
C5 C6 C7 C8 172.74(18)
C3 C2 C7 C6 1.5(3)
C1 C2 C7 C6 179.34(17)
C3 C2 C7 C8 -174.08(17)
C1 C2 C7 C8 3.8(3)
C6 C7 C8 S2 -90.7(2)
C2 C7 C8 S2 84.9(2)
C9 S2 C8 C7 59.5(2)
C8 S2 C9 C10 82.52(19)
C8 S2 C9 C14 -94.14(18)
C14 C9 C10 C11 1.8(4)
S2 C9 C10 C11 -175.0(2)
C9 C10 C11 C12 -1.0(4)
C10 C11 C12 C13 -0.6(4)
C11 C12 C13 C14 1.5(4)
C12 C13 C14 N15 178.5(2)
C12 C13 C14 C9 -0.8(3)
C10 C9 C14 C13 -0.8(3)
S2 C9 C14 C13 175.84(17)
C10 C9 C14 N15 179.91(19)
S2 C9 C14 N15 -3.4(3)
C13 C14 N15 C16 -15.4(3)
C9 C14 N15 C16 163.8(2)
C14 N15 C16 O17 5.2(4)
C14 N15 C16 C18 -172.03(19)
O17 C16 C18 O19 167.3(2)
N15 C16 C18 O19 -15.3(3)
C16 C18 O19 C20 -83.4(2)
C18 O19 C20 C21 -2.3(3)
C18 O19 C20 C25 178.49(17)
O19 C20 C21 C22 -178.9(2)
C25 C20 C21 C22 0.3(3)
C20 C21 C22 C23 -0.8(4)
C21 C22 C23 C24 0.3(4)
C22 C23 C24 C25 0.9(4)
C23 C24 C25 O26 178.1(2)
C23 C24 C25 C20 -1.5(3)
O19 C20 C25 O26 0.6(3)
C21 C20 C25 O26 -178.70(19)
O19 C20 C25 C24 -179.83(18)
C21 C20 C25 C24 0.9(3)
C24 C25 O26 C27 -0.7(3)
C20 C25 O26 C27 178.91(18)
C25 O26 C27 C28 -169.51(17)
O26 C27 C28 O29 -166.70(19)
O26 C27 C28 N30 14.5(3)
O29 C28 N30 C31 1.7(3)
C27 C28 N30 C31 -179.62(19)
C28 N30 C31 C32 -19.0(3)
C28 N30 C31 C36 162.5(2)
C36 C31 C32 C33 0.6(3)
N30 C31 C32 C33 -177.9(2)
C31 C32 C33 C34 0.2(4)
C32 C33 C34 C35 -0.5(4)
C33 C34 C35 C36 -0.1(3)
C32 C31 C36 C35 -1.1(3)
N30 C31 C36 C35 177.43(18)
C32 C31 C36 S1 -178.33(16)
N30 C31 C36 S1 0.2(3)
C34 C35 C36 C31 0.9(3)
C34 C35 C36 S1 178.17(17)
C1 S1 C36 C31 -67.76(19)
C1 S1 C36 C35 115.01(17)

loop_
_cod_related_entry_id
_cod_related_entry_database
_cod_related_entry_code
1 ChemSpider 21131538
